data_4509349
loop_
_publ_author_name
'Barron, Paul M.'
'Son, Hyun-Tak'
'Hu, Chunhua'
'Choe, Wonyoung'

_publ_section_title
;
 Highly Tunable Heterometallic Frameworks Constructed from Paddle-Wheel
 Units and Metalloporphyrins
;
_journal_issue 4
_journal_name_full 'Crystal Growth &amp; Design'
_journal_page_first 1960
_journal_paper_doi 10.1021/cg801267m
_journal_volume 9
_journal_year 2009
_chemical_formula_moiety 'C68 H40 Mn N8 O8 Zn2, (N O3)'
_chemical_formula_sum 'C68 H40 Mn N9 O11 Zn2'
_chemical_formula_weight 1344.77
_chemical_name_systematic
; 
 ? 
;
_space_group_IT_number 139
_symmetry_cell_setting tetragonal
_symmetry_space_group_name_Hall '-I 4 2'
_symmetry_space_group_name_H-M 'I 4/m m m'
_atom_sites_solution_hydrogens geom
_atom_sites_solution_primary direct
_atom_sites_solution_secondary difmap
_audit_creation_method SHELXTL
_cell_angle_alpha 90.00
_cell_angle_beta 90.00
_cell_angle_gamma 90.00
_cell_formula_units_Z 2
_cell_length_a 16.6609(11)
_cell_length_b 16.6609(11)
_cell_length_c 25.688(2)
_cell_measurement_reflns_used 6232
_cell_measurement_temperature 120(2)
_cell_measurement_theta_max 25.80
_cell_measurement_theta_min 2.35
_cell_volume 7130.6(9)
_computing_cell_refinement 'Bruker SMART'
_computing_data_collection 'Bruker SMART'
_computing_data_reduction 'Bruker SAINT'
_computing_molecular_graphics 'Bruker SHELXTL'
_computing_publication_material 'Bruker SHELXTL'
_computing_structure_refinement 'Bruker SHELXTL'
_computing_structure_solution 'Bruker SHELXTL'
_diffrn_ambient_temperature 120(2)
_diffrn_measured_fraction_theta_full 0.999
_diffrn_measured_fraction_theta_max 0.999
_diffrn_measurement_device_type 'Bruker SMART APEX CCD'
_diffrn_measurement_method 'omega scans'
_diffrn_radiation_monochromator graphite
_diffrn_radiation_source 'fine-focus sealed tube'
_diffrn_radiation_type MoK\a
_diffrn_radiation_wavelength 0.71073
_diffrn_reflns_av_R_equivalents 0.0498
_diffrn_reflns_av_sigmaI/netI 0.0247
_diffrn_reflns_limit_h_max 20
_diffrn_reflns_limit_h_min -18
_diffrn_reflns_limit_k_max 20
_diffrn_reflns_limit_k_min -20
_diffrn_reflns_limit_l_max 31
_diffrn_reflns_limit_l_min -31
_diffrn_reflns_number 20077
_diffrn_reflns_theta_full 26.06
_diffrn_reflns_theta_max 26.06
_diffrn_reflns_theta_min 1.59
_diffrn_standards_decay_% 0
_exptl_absorpt_coefficient_mu 0.451
_exptl_absorpt_correction_T_max 0.9563
_exptl_absorpt_correction_T_min 0.8092
_exptl_absorpt_correction_type analytical
_exptl_absorpt_process_details SADABS
_exptl_crystal_colour red
_exptl_crystal_density_diffrn 0.626
_exptl_crystal_density_method 'not measured'
_exptl_crystal_description plate
_exptl_crystal_F_000 1368
_exptl_crystal_size_max 0.49
_exptl_crystal_size_mid 0.28
_exptl_crystal_size_min 0.10
_platon_squeeze_details
;
Disordered, independent solvent molecules were eliminated from the refinement 
using SQUEEZE/PLATON [Spek, A.L. (2003), J. Appl. Cryst. 36, 7-13].

R factors before data are squeezed:
_refine_ls_R_factor_all           0.1497 
_refine_ls_R_factor_gt            0.1142 
_refine_ls_wR_factor_ref          0.4113 
_refine_ls_wR_factor_gt           0.3597 
;
_refine_diff_density_max 1.578
_refine_diff_density_min -0.662
_refine_diff_density_rms 0.119
_refine_ls_extinction_method none
_refine_ls_goodness_of_fit_ref 1.022
_refine_ls_hydrogen_treatment constr
_refine_ls_matrix_type full
_refine_ls_number_parameters 111
_refine_ls_number_reflns 2033
_refine_ls_number_restraints 26
_refine_ls_restrained_S_all 1.022
_refine_ls_R_factor_all 0.0926
_refine_ls_R_factor_gt 0.0811
_refine_ls_shift/su_max 0.000
_refine_ls_shift/su_mean 0.000
_refine_ls_structure_factor_coef Fsqd
_refine_ls_weighting_details 'calc w=1/[\s^2^(Fo^2^)+(0.1891P)^2^] where P=(Fo^2^+2Fc^2^)/3'
_refine_ls_weighting_scheme calc
_refine_ls_wR_factor_gt 0.2219
_refine_ls_wR_factor_ref 0.2368
_reflns_number_gt 1501
_reflns_number_total 2033
_reflns_threshold_expression >2sigma(I)
_cod_data_source_file cg801267msup4.cif
_cod_data_source_block C7CH10sq
_cod_original_sg_symbol_Hall '-I 4 2 '
_cod_database_code 4509349

loop_
_symmetry_equiv_pos_as_xyz
'x, y, z'
'-x, -y, z'
'-y, x, z'
'y, -x, z'
'-x, y, -z'
'x, -y, -z'
'y, x, -z'
'-y, -x, -z'
'x+1/2, y+1/2, z+1/2'
'-x+1/2, -y+1/2, z+1/2'
'-y+1/2, x+1/2, z+1/2'
'y+1/2, -x+1/2, z+1/2'
'-x+1/2, y+1/2, -z+1/2'
'x+1/2, -y+1/2, -z+1/2'
'y+1/2, x+1/2, -z+1/2'
'-y+1/2, -x+1/2, -z+1/2'
'-x, -y, -z'
'x, y, -z'
'y, -x, -z'
'-y, x, -z'
'x, -y, z'
'-x, y, z'
'-y, -x, z'
'y, x, z'
'-x+1/2, -y+1/2, -z+1/2'
'x+1/2, y+1/2, -z+1/2'
'y+1/2, -x+1/2, -z+1/2'
'-y+1/2, x+1/2, -z+1/2'
'x+1/2, -y+1/2, z+1/2'
'-x+1/2, y+1/2, z+1/2'
'-y+1/2, -x+1/2, z+1/2'
'y+1/2, x+1/2, z+1/2'

loop_
_atom_site_label
_atom_site_type_symbol
_atom_site_fract_x
_atom_site_fract_y
_atom_site_fract_z
_atom_site_U_iso_or_equiv
_atom_site_adp_type
_atom_site_occupancy
_atom_site_symmetry_multiplicity
_atom_site_calc_flag
_atom_site_refinement_flags
Zn1 Zn 0.5000 0.5000 0.05633(3) 0.0364(4) Uani 1 8 d S
Mn1 Mn 0.0000 0.0000 0.0000 0.0311(4) Uani 1 16 d S
O1 O 0.41557(14) 0.41557(14) 0.04233(15) 0.0832(14) Uani 1 2 d S
N1 N 0.0000 0.1208(3) 0.0000 0.0355(10) Uani 1 4 d S
C1 C 0.0659(2) 0.1708(2) 0.0000 0.0414(9) Uani 1 2 d S
C2 C 0.0402(3) 0.2527(2) 0.0000 0.0506(11) Uani 1 2 d S
H2 H 0.0739 0.2987 0.0000 0.061 Uiso 1 2 calc SR
C3 C 0.1465(2) 0.1465(2) 0.0000 0.0418(13) Uani 1 4 d S
C4 C 0.2092(2) 0.2092(2) 0.0000 0.0434(13) Uani 1 4 d S
C5 C 0.2388(2) 0.2388(2) 0.0451(2) 0.086(2) Uani 1 2 d S
H5 H 0.2187 0.2187 0.0772 0.103 Uiso 1 2 calc SR
C6 C 0.2975(2) 0.2975(2) 0.0459(2) 0.086(2) Uani 1 2 d S
H6 H 0.3171 0.3171 0.0783 0.103 Uiso 1 2 calc SR
C7 C 0.3278(2) 0.3278(2) 0.0000 0.0399(12) Uani 1 4 d S
C8 C 0.3913(3) 0.3913(3) 0.0000 0.0422(13) Uani 1 4 d S
N2 N 0.0000 0.0000 0.0913(3) 0.052(2) Uani 1 8 d SD
N3 N 0.0000 0.0000 0.3650(3) 0.0437(16) Uani 1 8 d SD
C11 C 0.0000 0.0000 0.1980(3) 0.048(2) Uani 1 8 d SD
C12 C 0.0000 0.0000 0.2568(3) 0.050(2) Uani 1 8 d SD
C9 C 0.0273(7) 0.0635(6) 0.1183(4) 0.062(5) Uani 0.25 1 d PDU
H9 H 0.0476 0.1084 0.0996 0.074 Uiso 0.25 1 calc PR
C10 C 0.0272(7) 0.0663(6) 0.1722(3) 0.058(5) Uani 0.25 1 d PDU
H10 H 0.0453 0.1125 0.1905 0.070 Uiso 0.25 1 calc PR
C13 C 0.0307(9) 0.0636(7) 0.2851(3) 0.063(7) Uani 0.25 1 d PDU
H13 H 0.0523 0.1088 0.2675 0.076 Uiso 0.25 1 calc PR
C14 C 0.0300(8) 0.0617(8) 0.3378(3) 0.067(8) Uani 0.25 1 d PDU
H14 H 0.0518 0.1060 0.3563 0.080 Uiso 0.25 1 calc PR
N4 N 0.2790(18) 0.0000 0.1433(12) 0.120 Uiso 0.13 2 d SPD
O2 O 0.2429(17) 0.0635(3) 0.1435(12) 0.120 Uiso 0.13 1 d PD
O3 O 0.3522(17) 0.0000 0.1422(15) 0.120 Uiso 0.13 2 d SPD

loop_
_atom_site_aniso_label
_atom_site_aniso_U_11
_atom_site_aniso_U_22
_atom_site_aniso_U_33
_atom_site_aniso_U_23
_atom_site_aniso_U_13
_atom_site_aniso_U_12
Zn1 0.0290(4) 0.0290(4) 0.0510(6) 0.000 0.000 0.000
Mn1 0.0231(5) 0.0231(5) 0.0470(9) 0.000 0.000 0.000
O1 0.092(2) 0.092(2) 0.065(2) -0.0016(11) -0.0016(11) -0.063(3)
N1 0.029(2) 0.026(2) 0.051(2) 0.000 0.000 0.000
C1 0.039(2) 0.030(2) 0.055(2) 0.000 0.000 -0.0025(16)
C2 0.043(2) 0.028(2) 0.081(3) 0.000 0.000 -0.0016(18)
C3 0.0322(18) 0.0322(18) 0.061(3) 0.000 0.000 -0.006(2)
C4 0.0331(19) 0.0331(19) 0.064(4) 0.000 0.000 -0.003(2)
C5 0.094(4) 0.094(4) 0.069(3) 0.0049(16) 0.0049(16) -0.063(4)
C6 0.099(4) 0.099(4) 0.060(3) -0.0043(16) -0.0043(16) -0.065(4)
C7 0.0328(17) 0.0328(17) 0.054(3) 0.000 0.000 -0.005(2)
C8 0.0382(19) 0.0382(19) 0.050(3) 0.000 0.000 0.004(2)
N2 0.036(2) 0.036(2) 0.083(6) 0.000 0.000 0.000
N3 0.040(2) 0.040(2) 0.050(4) 0.000 0.000 0.000
C11 0.058(4) 0.058(4) 0.027(4) 0.000 0.000 0.000
C12 0.059(4) 0.059(4) 0.031(4) 0.000 0.000 0.000
C9 0.077(11) 0.040(6) 0.069(7) -0.012(5) -0.007(6) -0.010(6)
C10 0.078(12) 0.066(8) 0.031(4) -0.010(4) -0.003(4) -0.018(7)
C13 0.102(17) 0.046(8) 0.042(5) 0.004(4) -0.002(5) -0.028(9)
C14 0.092(18) 0.047(8) 0.061(6) 0.004(5) -0.014(6) -0.040(10)

loop_
_atom_type_symbol
_atom_type_description
_atom_type_scat_dispersion_real
_atom_type_scat_dispersion_imag
_atom_type_scat_source
C C 0.0033 0.0016 'International Tables Vol C Tables 4.2.6.8 and 6.1.1.4'
H H 0.0000 0.0000 'International Tables Vol C Tables 4.2.6.8 and 6.1.1.4'
N N 0.0061 0.0033 'International Tables Vol C Tables 4.2.6.8 and 6.1.1.4'
O O 0.0106 0.0060 'International Tables Vol C Tables 4.2.6.8 and 6.1.1.4'
Mn Mn 0.3368 0.7283 'International Tables Vol C Tables 4.2.6.8 and 6.1.1.4'
Zn Zn 0.2839 1.4301 'International Tables Vol C Tables 4.2.6.8 and 6.1.1.4'

loop_
_exptl_crystal_face_index_h
_exptl_crystal_face_index_k
_exptl_crystal_face_index_l
_exptl_crystal_face_perp_dist
0.00 0.00 1.00 0.0410
0.00 0.00 -1.00 0.0450
1.00 0.00 0.00 0.2220
-1.00 0.00 0.00 0.2360
0.00 1.00 0.00 0.1210
0.00 -1.00 0.00 0.1320

loop_
_geom_angle_atom_site_label_1
_geom_angle_atom_site_label_2
_geom_angle_atom_site_label_3
_geom_angle
_geom_angle_site_symmetry_1
_geom_angle_site_symmetry_3
N3 Zn1 O1 100.25(11) 25 .
N3 Zn1 O1 100.25(11) 25 4_565
O1 Zn1 O1 88.19(4) . 4_565
N3 Zn1 O1 100.25(11) 25 2_665
O1 Zn1 O1 159.5(2) . 2_665
O1 Zn1 O1 88.19(4) 4_565 2_665
N3 Zn1 O1 100.25(11) 25 3_655
O1 Zn1 O1 88.19(4) . 3_655
O1 Zn1 O1 159.5(2) 4_565 3_655
O1 Zn1 O1 88.19(4) 2_665 3_655
N3 Zn1 Zn1 180.0 25 17_665
O1 Zn1 Zn1 79.75(11) . 17_665
O1 Zn1 Zn1 79.75(11) 4_565 17_665
O1 Zn1 Zn1 79.75(11) 2_665 17_665
O1 Zn1 Zn1 79.75(11) 3_655 17_665
N1 Mn1 N1 90.0 3 .
N1 Mn1 N1 90.0 3 17
N1 Mn1 N1 180.0 . 17
N1 Mn1 N1 180.0 3 19
N1 Mn1 N1 90.0 . 19
N1 Mn1 N1 90.0 17 19
N1 Mn1 N2 90.0 3 17
N1 Mn1 N2 90.0 . 17
N1 Mn1 N2 90.0 17 17
N1 Mn1 N2 90.0 19 17
N1 Mn1 N2 90.0 3 .
N1 Mn1 N2 90.0 . .
N1 Mn1 N2 90.0 17 .
N1 Mn1 N2 90.0 19 .
N2 Mn1 N2 180.0 17 .
C8 O1 Zn1 128.0(4) . .
C1 N1 C1 105.7(5) . 5
C1 N1 Mn1 127.1(2) . .
C1 N1 Mn1 127.1(2) 5 .
N1 C1 C3 126.1(4) . .
N1 C1 C2 109.7(4) . .
C3 C1 C2 124.2(4) . .
C2 C2 C1 107.5(3) 5 .
C2 C2 H2 126.3 5 .
C1 C2 H2 126.3 . .
C1 C3 C1 123.5(5) 7 .
C1 C3 C4 118.2(3) 7 .
C1 C3 C4 118.2(3) . .
C5 C4 C5 118.0(6) . 18
C5 C4 C3 121.0(3) . .
C5 C4 C3 121.0(3) 18 .
C4 C5 C6 121.9(5) . .
C4 C5 H5 119.1 . .
C6 C5 H5 119.1 . .
C7 C6 C5 120.3(5) . .
C7 C6 H6 119.9 . .
C5 C6 H6 119.9 . .
C6 C7 C6 117.7(6) 18 .
C6 C7 C8 121.2(3) 18 .
C6 C7 C8 121.2(3) . .
O1 C8 O1 124.6(6) . 18
O1 C8 C7 117.7(3) . .
O1 C8 C7 117.7(3) 18 .
C9 N2 C9 117.9(11) 24 23
C9 N2 C9 117.9(11) . 2
C9 N2 C9 117.9(11) 22 21
C9 N2 C9 117.9(11) 4 3
C9 N2 Mn1 121.0(6) 24 .
C9 N2 Mn1 121.0(6) . .
C9 N2 Mn1 121.0(6) 23 .
C9 N2 Mn1 121.0(6) 22 .
C9 N2 Mn1 121.0(6) 4 .
C9 N2 Mn1 121.0(6) 2 .
C9 N2 Mn1 121.0(6) 21 .
C9 N2 Mn1 121.0(6) 3 .
C14 N3 C14 117.3(10) 23 24
C14 N3 C14 117.3(10) 2 .
C14 N3 C14 117.3(10) 3 4
C14 N3 C14 117.3(10) 21 22
C14 N3 Zn1 121.4(5) 23 25
C14 N3 Zn1 121.4(5) 2 25
C14 N3 Zn1 121.4(5) 21 25
C14 N3 Zn1 121.4(5) 3 25
C14 N3 Zn1 121.4(5) 24 25
C14 N3 Zn1 121.4(5) . 25
C14 N3 Zn1 121.4(5) 4 25
C14 N3 Zn1 121.4(5) 22 25
C10 C11 C10 121.9(10) 2 .
C10 C11 C10 121.9(10) 24 23
C10 C11 C10 121.9(10) 3 4
C10 C11 C10 121.9(10) 21 22
C10 C11 C12 119.1(5) 2 .
C10 C11 C12 119.1(5) 3 .
C10 C11 C12 119.1(5) 21 .
C10 C11 C12 119.1(5) . .
C10 C11 C12 119.1(5) 24 .
C10 C11 C12 119.1(5) 23 .
C10 C11 C12 119.1(5) 4 .
C10 C11 C12 119.1(5) 22 .
C13 C12 C13 116.6(10) . 2
C13 C12 C13 116.6(10) 24 23
C13 C12 C13 116.6(10) 4 3
C13 C12 C13 116.6(10) 22 21
C13 C12 C11 121.7(5) 24 .
C13 C12 C11 121.7(5) . .
C13 C12 C11 121.7(5) 2 .
C13 C12 C11 121.7(5) 23 .
C13 C12 C11 121.7(5) 22 .
C13 C12 C11 121.7(5) 4 .
C13 C12 C11 121.7(5) 3 .
C13 C12 C11 121.7(5) 21 .
N2 C9 C10 122.8(10) . .
N2 C9 H9 118.6 . .
C10 C9 H9 118.6 . .
C11 C10 C9 117.3(9) . .
C11 C10 H10 121.3 . .
C9 C10 H10 121.3 . .
C14 C13 C12 120.3(9) . .
C14 C13 H13 119.8 . .
C12 C13 H13 119.8 . .
N3 C14 C13 122.8(9) . .
N3 C14 H14 118.6 . .
C13 C14 H14 118.6 . .
O2 N4 O2 120.8(11) 21 .
O2 N4 O3 119.6(5) 21 .
O2 N4 O3 119.6(5) . .

loop_
_geom_bond_atom_site_label_1
_geom_bond_atom_site_label_2
_geom_bond_distance
_geom_bond_site_symmetry_2
Zn1 N3 2.021(7) 25
Zn1 O1 2.022(3) .
Zn1 O1 2.022(3) 4_565
Zn1 O1 2.022(3) 2_665
Zn1 O1 2.022(3) 3_655
Zn1 Zn1 2.8940(18) 17_665
Mn1 N1 2.013(4) 3
Mn1 N1 2.013(4) .
Mn1 N1 2.013(4) 17
Mn1 N1 2.013(4) 19
Mn1 N2 2.346(8) 17
Mn1 N2 2.346(8) .
O1 C8 1.228(5) .
N1 C1 1.378(5) .
N1 C1 1.378(5) 5
C1 C3 1.402(5) .
C1 C2 1.431(6) .
C2 C2 1.339(9) 5
C2 H2 0.9500 .
C3 C1 1.402(5) 7
C3 C4 1.478(8) .
C4 C5 1.353(6) .
C4 C5 1.353(6) 18
C5 C6 1.383(7) .
C5 H5 0.9500 .
C6 C7 1.379(6) .
C6 H6 0.9500 .
C7 C6 1.379(6) 18
C7 C8 1.496(8) .
C8 O1 1.228(5) 18
N2 C9 1.345(8) 24
N2 C9 1.345(8) .
N2 C9 1.345(8) 23
N2 C9 1.345(8) 22
N2 C9 1.345(8) 4
N2 C9 1.345(8) 2
N2 C9 1.345(8) 21
N2 C9 1.345(8) 3
N3 C14 1.339(8) 23
N3 C14 1.339(8) 2
N3 C14 1.339(8) 21
N3 C14 1.339(8) 3
N3 C14 1.339(8) 24
N3 C14 1.339(8) .
N3 C14 1.339(8) 4
N3 C14 1.339(8) 22
N3 Zn1 2.021(7) 25
C11 C10 1.366(8) 2
C11 C10 1.366(8) 3
C11 C10 1.366(8) 21
C11 C10 1.366(8) .
C11 C10 1.366(8) 24
C11 C10 1.366(8) 23
C11 C10 1.366(8) 4
C11 C10 1.366(8) 22
C11 C12 1.509(11) .
C12 C13 1.383(8) 24
C12 C13 1.383(8) .
C12 C13 1.383(8) 2
C12 C13 1.383(8) 23
C12 C13 1.383(8) 22
C12 C13 1.383(8) 4
C12 C13 1.383(8) 3
C12 C13 1.383(8) 21
C9 C10 1.385(8) .
C9 H9 0.9500 .
C10 H10 0.9500 .
C13 C14 1.356(8) .
C13 H13 0.9500 .
C14 H14 0.9500 .
N4 O2 1.217(6) 21
N4 O2 1.217(6) .
N4 O3 1.220(9) .

loop_
_platon_squeeze_void_nr
_platon_squeeze_void_average_x
_platon_squeeze_void_average_y
_platon_squeeze_void_average_z
_platon_squeeze_void_volume
_platon_squeeze_void_count_electrons
1 -0.025 0.309 0.434 3640.3 682.4
